data_1508498
loop_
_publ_author_name
'Laus, Gerhard'
'Kahlenberg, Volker'

_publ_section_title
;
 Crystal Structures of 1-Hydroxyimidazole and Its Salts
;
_journal_issue 4
_journal_name_full Crystals
_journal_page_first 1492
_journal_page_last 1501
_journal_paper_doi 10.3390/cryst2041492
_journal_volume 2
_journal_year 2012
_chemical_formula_moiety 'C3 H5 N2 O, Br'
_chemical_formula_sum 'C3 H5 Br N2 O'
_chemical_formula_weight 165
_chemical_name_systematic
;
 ?
;
_space_group_IT_number 14
_symmetry_cell_setting monoclinic
_symmetry_space_group_name_Hall '-P 2yn'
_symmetry_space_group_name_H-M 'P 1 21/n 1'
_atom_sites_solution_hydrogens geom
_atom_sites_solution_primary direct
_atom_sites_solution_secondary difmap
_audit_conform_dict_location ftp://ftp.iucr.org/pub/cif_core.dic
_audit_conform_dict_name cif_core.dic
_audit_conform_dict_version 2.4
_audit_creation_date 2012-09-07T12:09:29-00:00
_audit_creation_method 'WinGX routine CIF_UPDATE'
_cell_angle_alpha 90
_cell_angle_beta 94.081(4)
_cell_angle_gamma 90
_cell_formula_units_Z 4
_cell_length_a 4.4182(2)
_cell_length_b 11.0416(6)
_cell_length_c 11.2015(6)
_cell_measurement_reflns_used 1930
_cell_measurement_temperature 173(2)
_cell_measurement_theta_max 28.5661
_cell_measurement_theta_min 3.6398
_cell_volume 545.07(5)
_computing_cell_refinement
;
        CrysAlisPro, Agilent Technologies,
        Version 1.171.35.19 (release 27-10-2011 CrysAlis171 .NET)
        (compiled Oct 27 2011,15:02:11)
;
_computing_data_collection
;
        CrysAlisPro, Agilent Technologies,
        Version 1.171.35.19 (release 27-10-2011 CrysAlis171 .NET)
        (compiled Oct 27 2011,15:02:11)
;
_computing_data_reduction
;
        CrysAlisPro, Agilent Technologies,
        Version 1.171.35.19 (release 27-10-2011 CrysAlis171 .NET)
        (compiled Oct 27 2011,15:02:11)
;
_computing_structure_refinement 'SHELXL-97 (Sheldrick, 2008)'
_computing_structure_solution 'SIR2002 (Burla et al., 2003)'
_diffrn_ambient_temperature 173(2)
_diffrn_detector_area_resol_mean 10.3575
_diffrn_measured_fraction_theta_full 0.998
_diffrn_measured_fraction_theta_max 0.998
_diffrn_measurement_device_type 'Xcalibur, Ruby, Gemini ultra'
_diffrn_measurement_method '\w scans'
_diffrn_orient_matrix_UB_11 -0.1066606
_diffrn_orient_matrix_UB_12 -0.0443582
_diffrn_orient_matrix_UB_13 -0.0213906
_diffrn_orient_matrix_UB_21 -0.1090609
_diffrn_orient_matrix_UB_22 0.024908
_diffrn_orient_matrix_UB_23 0.0364816
_diffrn_orient_matrix_UB_31 -0.0512398
_diffrn_orient_matrix_UB_32 0.0392188
_diffrn_orient_matrix_UB_33 -0.0473648
_diffrn_radiation_monochromator graphite
_diffrn_radiation_type MoK\a
_diffrn_radiation_wavelength 0.71073
_diffrn_reflns_av_R_equivalents 0.0298
_diffrn_reflns_av_unetI/netI 0.031
_diffrn_reflns_limit_h_max 5
_diffrn_reflns_limit_h_min -5
_diffrn_reflns_limit_k_max 10
_diffrn_reflns_limit_k_min -13
_diffrn_reflns_limit_l_max 12
_diffrn_reflns_limit_l_min -13
_diffrn_reflns_number 3152
_diffrn_reflns_theta_full 25.34
_diffrn_reflns_theta_max 25.34
_diffrn_reflns_theta_min 3.65
_exptl_absorpt_coefficient_mu 7.419
_exptl_absorpt_correction_T_max 1
_exptl_absorpt_correction_T_min 0.96128
_exptl_absorpt_correction_type multi-scan
_exptl_absorpt_process_details
;
        CrysAlisPro, Agilent Technologies,
        Version 1.171.35.19 (release 27-10-2011 CrysAlis171 .NET)
        (compiled Oct 27 2011,15:02:11)
        Empirical absorption correction using spherical harmonics,
 implemented in SCALE3 ABSPACK scaling algorithm.
;
_exptl_crystal_colour colourless
_exptl_crystal_density_diffrn 2.011
_exptl_crystal_density_method 'not measured'
_exptl_crystal_description 'thin plate'
_exptl_crystal_F_000 320
_exptl_crystal_size_max 0.26
_exptl_crystal_size_mid 0.2
_exptl_crystal_size_min 0.2
_refine_diff_density_max 0.305
_refine_diff_density_min -0.262
_refine_diff_density_rms 0.07
_refine_ls_extinction_coef 0.0348(15)
_refine_ls_extinction_expression Fc^*^=kFc[1+0.001xFc^2^\l^3^/sin(2\q)]^-1/4^
_refine_ls_extinction_method SHELXL
_refine_ls_goodness_of_fit_ref 0.905
_refine_ls_hydrogen_treatment mixed
_refine_ls_matrix_type full
_refine_ls_number_parameters 73
_refine_ls_number_reflns 1001
_refine_ls_number_restraints 0
_refine_ls_restrained_S_all 0.905
_refine_ls_R_factor_all 0.0225
_refine_ls_R_factor_gt 0.0194
_refine_ls_shift/su_max 0
_refine_ls_shift/su_mean 0
_refine_ls_structure_factor_coef Fsqd
_refine_ls_weighting_details 'calc w=1/[\s^2^(Fo^2^)+(0.0243P)^2^+0.2463P] where P=(Fo^2^+2Fc^2^)/3'
_refine_ls_weighting_scheme calc
_refine_ls_wR_factor_gt 0.0445
_refine_ls_wR_factor_ref 0.0465
_reflns_number_gt 917
_reflns_number_total 1001
_reflns_threshold_expression >2\s(I)
_cod_data_source_file C3H5BrN2O_P21_n_3CCDC899478_crystals-02-01492-s001_DC230.cif
_cod_data_source_block la313_1_chateigner_1508498
_cod_database_code 1508498

loop_
_symmetry_equiv_pos_as_xyz
'x, y, z'
'-x+1/2, y+1/2, -z+1/2'
'-x, -y, -z'
'x-1/2, -y-1/2, z-1/2'

loop_
_atom_site_label
_atom_site_type_symbol
_atom_site_fract_x
_atom_site_fract_y
_atom_site_fract_z
_atom_site_U_iso_or_equiv
_atom_site_adp_type
_atom_site_occupancy
_atom_site_symmetry_multiplicity
_atom_site_calc_flag
_atom_site_refinement_flags
Br1 Br 0.42037(5) -0.18225(2) 0.022082(19) 0.02119(13) Uani 1 1 d .
O1 O 0.4774(4) 0.12879(17) 0.35898(16) 0.0262(4) Uani 1 1 d .
N1 N 0.2467(4) 0.05564(18) 0.31189(17) 0.0190(4) Uani 1 1 d .
N2 N -0.0980(5) -0.0162(2) 0.19098(19) 0.0233(5) Uani 1 1 d .
C3 C 0.1531(5) -0.0489(2) 0.3630(2) 0.0232(5) Uani 1 1 d .
H3 H 0.2266 -0.0827 0.4374 0.028 Uiso 1 1 calc R
C2 C -0.0654(5) -0.0938(2) 0.2855(2) 0.0241(6) Uani 1 1 d .
H2 H -0.1765 -0.1664 0.295 0.029 Uiso 1 1 calc R
C1 C 0.0943(5) 0.0751(2) 0.2072(2) 0.0216(5) Uani 1 1 d .
H1A H 0.1187 0.1412 0.1544 0.026 Uiso 1 1 calc R
H1 H -0.215(7) -0.023(3) 0.137(3) 0.041(9) Uiso 1 1 d .
H1B H 0.394(9) 0.182(3) 0.395(4) 0.074(14) Uiso 1 1 d .

loop_
_atom_site_aniso_label
_atom_site_aniso_U_11
_atom_site_aniso_U_22
_atom_site_aniso_U_33
_atom_site_aniso_U_23
_atom_site_aniso_U_13
_atom_site_aniso_U_12
Br1 0.02258(18) 0.01946(18) 0.02126(18) 0.00164(9) -0.00024(10) -0.00159(9)
O1 0.0224(9) 0.0240(10) 0.0314(10) -0.0097(8) -0.0033(7) -0.0018(8)
N1 0.0186(9) 0.0186(11) 0.0195(11) -0.0037(8) -0.0001(7) 0.0026(8)
N2 0.0202(10) 0.0311(13) 0.0180(11) -0.0066(9) -0.0023(9) 0.0034(10)
C3 0.0267(12) 0.0224(13) 0.0204(13) 0.0020(10) 0.0016(9) 0.0055(11)
C2 0.0256(12) 0.0186(13) 0.0284(14) -0.0030(11) 0.0037(10) 0.0003(10)
C1 0.0222(12) 0.0244(14) 0.0184(13) 0.0014(10) 0.0044(9) 0.0060(10)

loop_
_atom_type_symbol
_atom_type_description
_atom_type_scat_dispersion_real
_atom_type_scat_dispersion_imag
_atom_type_scat_source
C C 0.0033 0.0016 'International Tables Vol C Tables 4.2.6.8 and 6.1.1.4'
H H 0 0 'International Tables Vol C Tables 4.2.6.8 and 6.1.1.4'
N N 0.0061 0.0033 'International Tables Vol C Tables 4.2.6.8 and 6.1.1.4'
O O 0.0106 0.006 'International Tables Vol C Tables 4.2.6.8 and 6.1.1.4'
Br Br -0.2901 2.4595 'International Tables Vol C Tables 4.2.6.8 and 6.1.1.4'

loop_
_geom_angle_atom_site_label_1
_geom_angle_atom_site_label_2
_geom_angle_atom_site_label_3
_geom_angle
N1 O1 H1B 105(3)
C1 N1 C3 110.9(2)
C1 N1 O1 124.0(2)
C3 N1 O1 125.01(19)
C1 N2 C2 110.0(2)
C1 N2 H1 125(2)
C2 N2 H1 125(2)
C2 C3 N1 105.4(2)
C2 C3 H3 127.3
N1 C3 H3 127.3
C3 C2 N2 107.5(2)
C3 C2 H2 126.3
N2 C2 H2 126.3
N2 C1 N1 106.2(2)
N2 C1 H1A 126.9
N1 C1 H1A 126.9

loop_
_geom_bond_atom_site_label_1
_geom_bond_atom_site_label_2
_geom_bond_distance
O1 N1 1.376(2)
O1 H1B 0.82(4)
N1 C1 1.328(3)
N1 C3 1.365(3)
N2 C1 1.322(3)
N2 C2 1.362(3)
N2 H1 0.78(3)
C3 C2 1.346(3)
C3 H3 0.95
C2 H2 0.95
C1 H1A 0.95

loop_
_geom_hbond_atom_site_label_D
_geom_hbond_atom_site_label_H
_geom_hbond_atom_site_label_A
_geom_hbond_distance_DH
_geom_hbond_distance_HA
_geom_hbond_distance_DA
_geom_hbond_angle_DHA
_geom_hbond_site_symmetry_A
O1 H1B Br1 0.82(4) 2.28(4) 3.0904(19) 169(4) 2
N2 H1 Br1 0.78(3) 2.65(3) 3.301(2) 143(3) 1_455

loop_
_geom_torsion_atom_site_label_1
_geom_torsion_atom_site_label_2
_geom_torsion_atom_site_label_3
_geom_torsion_atom_site_label_4
_geom_torsion
C1 N1 C3 C2 -0.1(3)
O1 N1 C3 C2 -177.3(2)
N1 C3 C2 N2 -0.1(3)
C1 N2 C2 C3 0.3(3)
C2 N2 C1 N1 -0.4(2)
C3 N1 C1 N2 0.3(2)
O1 N1 C1 N2 177.51(19)

loop_
_cod_related_entry_id
_cod_related_entry_code
_cod_related_entry_database
1 30652007 ChemSpider
